data_7134263
loop_
_publ_author_name
'Yang, Chuanyao'
'Zheng, Jia'
'Xu, Chang'
'Xiao, Chong'
'Chang, Yuanyuan'
'Zhou, Lei'
'Gong, Xiangnan'

_publ_section_title
;
 Unveiling the photophysical mechanisms in low-dimensional Zn/Cu-based
 metal halides.
;
_journal_issue 22
_journal_name_full 'Chemical communications (Cambridge, England)'
_journal_page_first 4379
_journal_page_last 4382
_journal_paper_doi 10.1039/d4cc06675h
_journal_volume 61
_journal_year 2025
_chemical_formula_moiety 'C3.5 H5 Br Cu0.5 N'
_chemical_formula_sum 'C3.5 H5 Br Cu0.5 N'
_chemical_formula_weight 172.76
_space_group_crystal_system monoclinic
_space_group_IT_number 11
_space_group_name_Hall '-P 2yb'
_space_group_name_H-M_alt 'P 1 21/m 1'
_atom_sites_solution_hydrogens geom
_atom_sites_solution_primary dual
_audit_creation_date 2023-06-09
_audit_creation_method
;
Olex2 1.5
(compiled 2021.10.07 svn.r9718050b for OlexSys, GUI svn.r6410)
;
_audit_update_record
;
2024-10-08 deposited with the CCDC.	2025-02-10 downloaded from the CCDC.
;
_cell_angle_alpha 90
_cell_angle_beta 98.410(9)
_cell_angle_gamma 90
_cell_formula_units_Z 4
_cell_length_a 6.7527(5)
_cell_length_b 8.6037(9)
_cell_length_c 9.2040(8)
_cell_measurement_reflns_used 678
_cell_measurement_temperature 293(2)
_cell_measurement_theta_max 27.9190
_cell_measurement_theta_min 4.0410
_cell_volume 528.99(8)
_computing_cell_refinement 'CrysAlisPro 1.171.39.46e (Rigaku OD, 2018)'
_computing_data_collection 'CrysAlisPro 1.171.39.46e (Rigaku OD, 2018)'
_computing_data_reduction 'CrysAlisPro 1.171.39.46e (Rigaku OD, 2018)'
_computing_molecular_graphics 'Olex2 1.5 (Dolomanov et al., 2009)'
_computing_publication_material 'Olex2 1.5 (Dolomanov et al., 2009)'
_computing_structure_refinement 'SHELXL 2018/3 (Sheldrick, 2015)'
_computing_structure_solution 'SHELXT 2018/2 (Sheldrick, 2018)'
_diffrn_ambient_temperature 293(2)
_diffrn_detector 'CCD plate'
_diffrn_detector_area_resol_mean 16.0892
_diffrn_detector_type Eos
_diffrn_measured_fraction_theta_full 0.997
_diffrn_measured_fraction_theta_max 0.996
_diffrn_measurement_details
;
List of Runs (angles in degrees, time in seconds):

  # Type    Start    End  Width  t~exp~   \w     \q     \k     \f   Frames
#--------------------------------------------------------------------------
  1  \w    -14.00  23.00   1.00  144.10    --   18.74  88.00-147.00   37
  2  \w    -30.00   8.00   1.00  144.10    --   18.74 -57.00-150.00   38
  3  \w    -95.00 -36.00   1.00  144.10    --  -18.97 178.00-150.00   59
  4  \w    -29.00  48.00   1.00  144.10    --  -18.97  57.00 120.00   77
;
_diffrn_measurement_device 'four-circle diffractometer'
_diffrn_measurement_device_type 'SuperNova, Single source at offset/far, Eos'
_diffrn_measurement_method '\w scans'
_diffrn_orient_matrix_type 'CrysAlisPro convention (1999,Acta A55,543-557)'
_diffrn_orient_matrix_UB_11 -0.0458229000
_diffrn_orient_matrix_UB_12 -0.0670288000
_diffrn_orient_matrix_UB_13 -0.0350512000
_diffrn_orient_matrix_UB_21 0.0105319000
_diffrn_orient_matrix_UB_22 0.0319552000
_diffrn_orient_matrix_UB_23 -0.0695039000
_diffrn_orient_matrix_UB_31 0.0951934000
_diffrn_orient_matrix_UB_32 -0.0357983000
_diffrn_orient_matrix_UB_33 0.0036056000
_diffrn_radiation_monochromator mirror
_diffrn_radiation_probe x-ray
_diffrn_radiation_type 'Mo K\a'
_diffrn_radiation_wavelength 0.71073
_diffrn_reflns_av_R_equivalents 0.0196
_diffrn_reflns_av_unetI/netI 0.0357
_diffrn_reflns_Laue_measured_fraction_full 0.997
_diffrn_reflns_Laue_measured_fraction_max 0.996
_diffrn_reflns_limit_h_max 8
_diffrn_reflns_limit_h_min -8
_diffrn_reflns_limit_k_max 9
_diffrn_reflns_limit_k_min -10
_diffrn_reflns_limit_l_max 11
_diffrn_reflns_limit_l_min -11
_diffrn_reflns_number 2108
_diffrn_reflns_point_group_measured_fraction_full 0.997
_diffrn_reflns_point_group_measured_fraction_max 0.996
_diffrn_reflns_theta_full 25.242
_diffrn_reflns_theta_max 26.354
_diffrn_reflns_theta_min 3.509
_diffrn_source 'micro-focus sealed X-ray tube'
_diffrn_source_type 'SuperNova (Mo) X-ray Source'
_exptl_absorpt_coefficient_mu 9.568
_exptl_absorpt_correction_T_max 1.00000
_exptl_absorpt_correction_T_min 0.66237
_exptl_absorpt_correction_type multi-scan
_exptl_absorpt_process_details
;
CrysAlisPro 1.171.39.46e (Rigaku Oxford Diffraction, 2018)
Empirical absorption correction using spherical harmonics,
 implemented in SCALE3 ABSPACK scaling algorithm.
;
_exptl_crystal_colour 'clear orangish orange'
_exptl_crystal_colour_lustre clear
_exptl_crystal_colour_modifier orangish
_exptl_crystal_colour_primary orange
_exptl_crystal_density_diffrn 2.169
_exptl_crystal_description block
_exptl_crystal_F_000 330
_exptl_crystal_size_max 0.28
_exptl_crystal_size_mid 0.05
_exptl_crystal_size_min 0.04
_refine_diff_density_max 2.828
_refine_diff_density_min -0.578
_refine_diff_density_rms 0.205
_refine_ls_extinction_method none
_refine_ls_goodness_of_fit_ref 1.041
_refine_ls_hydrogen_treatment constr
_refine_ls_matrix_type full
_refine_ls_number_parameters 73
_refine_ls_number_reflns 1157
_refine_ls_number_restraints 0
_refine_ls_restrained_S_all 1.041
_refine_ls_R_factor_all 0.0740
_refine_ls_R_factor_gt 0.0537
_refine_ls_shift/su_max 0.000
_refine_ls_shift/su_mean 0.000
_refine_ls_structure_factor_coef Fsqd
_refine_ls_weighting_details 'w=1/[\s^2^(Fo^2^)+(0.0897P)^2^+0.8021P] where P=(Fo^2^+2Fc^2^)/3'
_refine_ls_weighting_scheme calc
_refine_ls_wR_factor_gt 0.1342
_refine_ls_wR_factor_ref 0.1510
_reflns_Friedel_coverage 0.000
_reflns_number_gt 838
_reflns_number_total 1157
_reflns_threshold_expression 'I > 2\s(I)'
_cod_data_source_file d4cc06675h2.cif
_cod_data_source_block 20210203-cubr2-chn
_cod_depositor_comments 'Adding full bibliography for 7134263--7134264.cif.'
_cod_original_formula_sum 'C3.50 H5 Br Cu0.50 N'
_cod_database_code 7134263
_shelx_shelxl_version_number 2018/3
_chemical_oxdiff_formula 'C H N Cu'
_shelx_space_group_comment
;
The symmetry employed for this shelxl refinement is uniquely defined
by the following loop, which should always be used as a source of
symmetry information in preference to the above space-group names.
They are only intended as comments.
;
_olex2_refinement_description
;
1. Fixed Uiso
 At 1.2 times of:
  All C(H) groups
 At 1.5 times of:
  All C(H,H,H) groups
2. Others
 Fixed Sof: H1a(0.5) H1b(0.5) H1c(0.5) H7a(0.5) H7b(0.5) H7c(0.5) H5a(0.5)
 H5b(0.5) H5c(0.5)
3.a Aromatic/amide H refined with riding coordinates:
 C3(H3)
3.b Idealised Me refined as rotating group:
 C1(H1a,H1b,H1c), C7(H7a,H7b,H7c), C5(H5a,H5b,H5c)
;
_olex2_submission_special_instructions 'No special instructions were received'
_oxdiff_exptl_absorpt_empirical_details
;
Empirical correction (ABSPACK) includes:
- Absorption correction using spherical harmonics
- Frame scaling
;
_oxdiff_exptl_absorpt_empirical_full_max 1.271
_oxdiff_exptl_absorpt_empirical_full_min 0.753

loop_
_space_group_symop_operation_xyz
'x, y, z'
'-x, y+1/2, -z'
'-x, -y, -z'
'x, -y-1/2, z'

loop_
_atom_site_label
_atom_site_type_symbol
_atom_site_fract_x
_atom_site_fract_y
_atom_site_fract_z
_atom_site_U_iso_or_equiv
_atom_site_adp_type
_atom_site_occupancy
_atom_site_site_symmetry_order
_atom_site_calc_flag
_atom_site_refinement_flags_posn
_atom_site_refinement_flags_adp
_atom_site_refinement_flags_occupancy
_atom_site_disorder_assembly
_atom_site_disorder_group
Br1 Br 0.05387(11) 0.52666(9) 0.27869(8) 0.0421(3) Uani 1 1 d . . . . .
Cu1 Cu 0.05413(13) 0.250000 0.28144(11) 0.0249(3) Uani 1 2 d S T P . .
N2 N 0.3496(9) 0.250000 0.2807(7) 0.0226(16) Uani 1 2 d S T P . .
N1 N 0.7540(11) 0.250000 0.2766(8) 0.0284(17) Uani 1 2 d S T P . .
C4 C 0.6313(12) 0.250000 0.1497(9) 0.027(2) Uani 1 2 d S T P . .
C6 C 0.4235(13) 0.250000 0.1526(10) 0.031(2) Uani 1 2 d S T P . .
C2 C 0.4793(11) 0.250000 0.4088(9) 0.027(2) Uani 1 2 d S T P . .
C3 C 0.6828(12) 0.250000 0.4041(9) 0.0243(19) Uani 1 2 d S T P . .
H3 H 0.771658 0.250000 0.491458 0.029 Uiso 1 2 calc R U P . .
C1 C 0.3960(15) 0.250000 0.5488(11) 0.048(3) Uani 1 2 d S T P . .
H1A H 0.274199 0.190746 0.537319 0.071 Uiso 0.5 1 calc R U P A -1
H1B H 0.368545 0.354905 0.575270 0.071 Uiso 0.5 1 calc R U P A -1
H1C H 0.491004 0.204349 0.624530 0.071 Uiso 0.5 1 calc R U P A -1
C7 C 0.2792(14) 0.250000 0.0131(10) 0.050(3) Uani 1 2 d S T P . .
H7A H 0.235566 0.145596 -0.010326 0.075 Uiso 0.5 1 calc R U P B -1
H7B H 0.343590 0.291026 -0.064939 0.075 Uiso 0.5 1 calc R U P B -1
H7C H 0.165641 0.313378 0.025026 0.075 Uiso 0.5 1 calc R U P B -1
C5 C 0.7176(14) 0.250000 0.0099(11) 0.052(3) Uani 1 2 d S T P . .
H5A H 0.847472 0.297667 0.025731 0.078 Uiso 0.5 1 calc R U P C -1
H5B H 0.631407 0.307382 -0.063310 0.078 Uiso 0.5 1 calc R U P C -1
H5C H 0.729449 0.144951 -0.022907 0.078 Uiso 0.5 1 calc R U P C -1

loop_
_atom_site_aniso_label
_atom_site_aniso_U_11
_atom_site_aniso_U_22
_atom_site_aniso_U_33
_atom_site_aniso_U_23
_atom_site_aniso_U_13
_atom_site_aniso_U_12
Br1 0.0419(5) 0.0332(5) 0.0514(5) 0.0028(4) 0.0069(4) -0.0012(3)
Cu1 0.0121(5) 0.0329(6) 0.0298(6) 0.000 0.0031(4) 0.000
N2 0.018(3) 0.029(4) 0.020(3) 0.000 0.000(3) 0.000
N1 0.028(4) 0.031(4) 0.026(4) 0.000 0.001(3) 0.000
C4 0.016(4) 0.039(5) 0.025(4) 0.000 0.004(3) 0.000
C6 0.027(4) 0.041(6) 0.024(4) 0.000 0.003(4) 0.000
C2 0.017(4) 0.037(5) 0.029(4) 0.000 0.005(3) 0.000
C3 0.016(4) 0.037(5) 0.020(4) 0.000 0.001(3) 0.000
C1 0.032(5) 0.075(9) 0.035(5) 0.000 0.003(5) 0.000
C7 0.023(5) 0.094(10) 0.031(5) 0.000 -0.001(4) 0.000
C5 0.024(5) 0.102(11) 0.033(5) 0.000 0.015(4) 0.000

loop_
_atom_type_symbol
_atom_type_description
_atom_type_scat_dispersion_real
_atom_type_scat_dispersion_imag
_atom_type_scat_source
C C 0.0033 0.0016 'International Tables Vol C Tables 4.2.6.8 and 6.1.1.4'
H H 0.0000 0.0000 'International Tables Vol C Tables 4.2.6.8 and 6.1.1.4'
Br Br -0.2901 2.4595 'International Tables Vol C Tables 4.2.6.8 and 6.1.1.4'
Cu Cu 0.3201 1.2651 'International Tables Vol C Tables 4.2.6.8 and 6.1.1.4'
N N 0.0061 0.0033 'International Tables Vol C Tables 4.2.6.8 and 6.1.1.4'

loop_
_geom_angle_atom_site_label_1
_geom_angle_atom_site_label_2
_geom_angle_atom_site_label_3
_geom_angle
_geom_angle_site_symmetry_1
_geom_angle_site_symmetry_3
_geom_angle_publ_flag
Br1 Cu1 Br1 178.79(6) 4_565 . ?
N2 Cu1 Br1 89.95(3) . . ?
N2 Cu1 Br1 89.95(3) . 4_565 ?
N2 Cu1 N1 178.6(3) . 1_455 ?
N1 Cu1 Br1 90.03(3) 1_455 4_565 ?
N1 Cu1 Br1 90.03(3) 1_455 . ?
C6 N2 Cu1 120.1(5) . . ?
C6 N2 C2 119.0(7) . . ?
C2 N2 Cu1 120.9(5) . . ?
C4 N1 Cu1 120.9(6) . 1_655 ?
C4 N1 C3 121.0(7) . . ?
C3 N1 Cu1 118.1(5) . 1_655 ?
N1 C4 C6 118.6(8) . . ?
N1 C4 C5 119.2(7) . . ?
C6 C4 C5 122.3(7) . . ?
N2 C6 C4 121.0(7) . . ?
N2 C6 C7 118.3(8) . . ?
C4 C6 C7 120.7(8) . . ?
N2 C2 C3 119.3(8) . . ?
N2 C2 C1 118.4(7) . . ?
C3 C2 C1 122.3(8) . . ?
N1 C3 C2 121.1(7) . . ?
N1 C3 H3 119.5 . . ?
C2 C3 H3 119.5 . . ?
C2 C1 H1A 109.5 . . ?
C2 C1 H1B 109.5 . . ?
C2 C1 H1C 109.5 . . ?
H1A C1 H1B 109.5 . . ?
H1A C1 H1C 109.5 . . ?
H1B C1 H1C 109.5 . . ?
C6 C7 H7A 109.5 . . ?
C6 C7 H7B 109.5 . . ?
C6 C7 H7C 109.5 . . ?
H7A C7 H7B 109.5 . . ?
H7A C7 H7C 109.5 . . ?
H7B C7 H7C 109.5 . . ?
C4 C5 H5A 109.5 . . ?
C4 C5 H5B 109.5 . . ?
C4 C5 H5C 109.5 . . ?
H5A C5 H5B 109.5 . . ?
H5A C5 H5C 109.5 . . ?
H5B C5 H5C 109.5 . . ?

loop_
_geom_bond_atom_site_label_1
_geom_bond_atom_site_label_2
_geom_bond_distance
_geom_bond_site_symmetry_2
_geom_bond_publ_flag
Br1 Cu1 2.3804(8) . ?
Cu1 N2 1.996(7) . ?
Cu1 N1 2.021(7) 1_455 ?
N2 C6 1.345(11) . ?
N2 C2 1.362(10) . ?
N1 C4 1.329(10) . ?
N1 C3 1.332(11) . ?
C4 C6 1.408(11) . ?
C4 C5 1.488(12) . ?
C6 C7 1.494(13) . ?
C2 C3 1.381(11) . ?
C2 C1 1.479(13) . ?
C3 H3 0.9300 . ?
C1 H1A 0.9600 . ?
C1 H1B 0.9600 . ?
C1 H1C 0.9600 . ?
C7 H7A 0.9600 . ?
C7 H7B 0.9600 . ?
C7 H7C 0.9600 . ?
C5 H5A 0.9600 . ?
C5 H5B 0.9600 . ?
C5 H5C 0.9600 . ?

loop_
_geom_torsion_atom_site_label_1
_geom_torsion_atom_site_label_2
_geom_torsion_atom_site_label_3
_geom_torsion_atom_site_label_4
_geom_torsion
_geom_torsion_site_symmetry_1
_geom_torsion_site_symmetry_2
_geom_torsion_site_symmetry_3
_geom_torsion_site_symmetry_4
_geom_torsion_publ_flag
Cu1 N2 C6 C4 180.000(1) . . . . ?
Cu1 N2 C6 C7 0.000(1) . . . . ?
Cu1 N2 C2 C3 180.000(1) . . . . ?
Cu1 N2 C2 C1 0.000(2) . . . . ?
Cu1 N1 C4 C6 180.000(1) 1_655 . . . ?
Cu1 N1 C4 C5 0.000(1) 1_655 . . . ?
Cu1 N1 C3 C2 180.000(1) 1_655 . . . ?
N2 C2 C3 N1 0.000(2) . . . . ?
N1 C4 C6 N2 0.000(1) . . . . ?
N1 C4 C6 C7 180.000(1) . . . . ?
C4 N1 C3 C2 0.000(2) . . . . ?
C6 N2 C2 C3 0.000(2) . . . . ?
C6 N2 C2 C1 180.000(2) . . . . ?
C2 N2 C6 C4 0.000(1) . . . . ?
C2 N2 C6 C7 180.000(1) . . . . ?
C3 N1 C4 C6 0.000(1) . . . . ?
C3 N1 C4 C5 180.000(1) . . . . ?
C1 C2 C3 N1 180.000(2) . . . . ?
C5 C4 C6 N2 180.000(1) . . . . ?
C5 C4 C6 C7 0.000(1) . . . . ?
